data_4129413
loop_
_publ_author_name
'Kuda-Wedagedara, Akhila N W'
'Wang, Chengcheng'
'Martin, Philip D.'
'Allen, Matthew J.'

_publ_section_title
;
 Aqueous Eu(II)-Containing Complex with Bright Yellow Luminescence.
;
_journal_issue 15
_journal_name_full 'Journal of the American Chemical Society'
_journal_page_first 4960
_journal_page_last 4963
_journal_paper_doi 10.1021/jacs.5b02506
_journal_volume 137
_journal_year 2015
_chemical_formula_sum 'C19 H45 Cl2 Eu N8 O'
_chemical_formula_weight 624.49
_space_group_crystal_system trigonal
_space_group_IT_number 158
_space_group_name_Hall 'P 3 -2"c'
_space_group_name_H-M_alt 'P 3 c 1'
_atom_sites_solution_hydrogens geom
_audit_creation_method SHELXL-2013
_cell_angle_alpha 90
_cell_angle_beta 90
_cell_angle_gamma 120
_cell_formula_units_Z 6
_cell_length_a 16.4389(6)
_cell_length_b 16.4389(6)
_cell_length_c 16.3399(8)
_cell_measurement_temperature 100(2)
_cell_volume 3824.1(3)
_computing_structure_refinement 'SHELXL-2013 (Sheldrick, 2013)'
_diffrn_ambient_temperature 100(2)
_diffrn_measured_fraction_theta_full 1.000
_diffrn_measured_fraction_theta_max 0.962
_diffrn_radiation_type MoK\a
_diffrn_radiation_wavelength 0.71073
_diffrn_reflns_av_R_equivalents 0.0417
_diffrn_reflns_av_unetI/netI 0.0310
_diffrn_reflns_Laue_measured_fraction_full 1.000
_diffrn_reflns_Laue_measured_fraction_max 0.962
_diffrn_reflns_limit_h_max 27
_diffrn_reflns_limit_h_min -29
_diffrn_reflns_limit_k_max 28
_diffrn_reflns_limit_k_min -28
_diffrn_reflns_limit_l_max 29
_diffrn_reflns_limit_l_min -27
_diffrn_reflns_number 234315
_diffrn_reflns_point_group_measured_fraction_full 1.000
_diffrn_reflns_point_group_measured_fraction_max 0.938
_diffrn_reflns_theta_full 25.242
_diffrn_reflns_theta_max 40.812
_diffrn_reflns_theta_min 1.430
_exptl_absorpt_coefficient_mu 2.697
_exptl_crystal_density_diffrn 1.627
_exptl_crystal_description columnar
_exptl_crystal_F_000 1920
_refine_diff_density_max 8.120
_refine_diff_density_min -2.364
_refine_diff_density_rms 0.237
_refine_ls_abs_structure_details
;
 Flack x determined using 5548 quotients [(I+)-(I-)]/[(I+)+(I-)]
 (Parsons and Flack (2004), Acta Cryst. A60, s61).
;
_refine_ls_abs_structure_Flack 0.221(9)
_refine_ls_extinction_method none
_refine_ls_goodness_of_fit_ref 1.244
_refine_ls_hydrogen_treatment constr
_refine_ls_matrix_type full
_refine_ls_number_parameters 275
_refine_ls_number_reflns 14643
_refine_ls_number_restraints 2
_refine_ls_restrained_S_all 1.244
_refine_ls_R_factor_all 0.0650
_refine_ls_R_factor_gt 0.0543
_refine_ls_shift/su_max 5.795
_refine_ls_shift/su_mean 0.827
_refine_ls_structure_factor_coef Fsqd
_refine_ls_weighting_details
;
 w=1/[\s^2^(Fo^2^)+(0.1000P)^2^+0.0321P]
 where P=(Fo^2^+2Fc^2^)/3
;
_refine_ls_weighting_scheme calc
_refine_ls_wR_factor_gt 0.1515
_refine_ls_wR_factor_ref 0.1601
_reflns_Friedel_coverage 0.949
_reflns_Friedel_fraction_full 1.000
_reflns_Friedel_fraction_max 0.915
_reflns_number_gt 12671
_reflns_number_total 14643
_reflns_threshold_expression 'I > 2\s(I)'
_cod_data_source_file ja5b02506_si_001.cif
_cod_data_source_block akweu2_p3c1_s
_cod_database_code 4129413
_shelx_space_group_comment
;
The symmetry employed for this shelxl refinement is uniquely defined
by the following loop, which should always be used as a source of
symmetry information in preference to the above space-group names.
They are only intended as comments.
;
_shelxl_version_number 2013-2

loop_
_space_group_symop_operation_xyz
'x, y, z'
'-y, x-y, z'
'-x+y, -x, z'
'-x+y, y, z+1/2'
'x, x-y, z+1/2'
'-y, -x, z+1/2'

loop_
_atom_site_label
_atom_site_type_symbol
_atom_site_fract_x
_atom_site_fract_y
_atom_site_fract_z
_atom_site_U_iso_or_equiv
_atom_site_adp_type
_atom_site_occupancy
_atom_site_site_symmetry_order
_atom_site_calc_flag
_atom_site_refinement_flags_posn
_atom_site_refinement_flags_adp
Eu1 Eu 1.00821(3) 0.33330(6) 0.2557(2) 0.00872(6) Uani 1 1 d . .
Cl01 Cl 0.7964(5) 0.2428(5) 0.5245(4) 0.0753(18) Uani 1 1 d . .
Cl1 Cl 1.18872(18) 0.3337(4) 0.2550(3) 0.01811(18) Uani 1 1 d . .
C31 C 0.9994(13) 0.2059(11) 0.4461(9) 0.024(3) Uani 1 1 d . .
H31A H 1.0378 0.1968 0.4878 0.029 Uiso 1 1 calc R U
H31B H 0.9416 0.1971 0.4732 0.029 Uiso 1 1 calc R U
O1S O 0.8861(6) 0.4629(6) 0.4841(4) 0.0080(13) Uani 1 1 d . .
C30 C 1.1222(12) 0.4668(11) 0.4357(9) 0.028(3) Uani 1 1 d . .
H30A H 1.1791 0.4746 0.4077 0.033 Uiso 1 1 calc R U
H30B H 1.1430 0.5159 0.4784 0.033 Uiso 1 1 calc R U
C22 C 1.0354(9) 0.2939(9) 0.0364(8) 0.018(2) Uani 1 1 d . .
H22A H 1.0797 0.2988 -0.0069 0.021 Uiso 1 1 calc R U
H22B H 0.9867 0.3045 0.0112 0.021 Uiso 1 1 calc R U
N6B N 1.0838(8) 0.3617(8) 0.0981(6) 0.013(2) Uani 1 1 d . .
C28 C 1.1080(14) 0.5752(14) 0.3393(10) 0.033(4) Uiso 1 1 d . .
H28A H 1.1513 0.6206 0.3802 0.040 Uiso 1 1 calc R U
H28B H 1.0589 0.5916 0.3276 0.040 Uiso 1 1 calc R U
C27 C 0.9420(10) 0.4981(10) 0.1972(8) 0.022(3) Uani 1 1 d D .
H27A H 0.9377 0.5080 0.2565 0.026 Uiso 1 1 calc R U
H27B H 0.9031 0.5191 0.1679 0.026 Uiso 1 1 calc R U
C24 C 0.8020(9) 0.3396(9) 0.2102(6) 0.025(3) Uani 1 1 d . .
H24A H 0.7711 0.2760 0.1857 0.030 Uiso 1 1 calc R U
H24B H 0.7670 0.3713 0.1934 0.030 Uiso 1 1 calc R U
C25 C 0.8032(12) 0.3329(11) 0.3037(8) 0.018(4) Uani 1 1 d . .
H25A H 0.8420 0.3965 0.3271 0.022 Uiso 1 1 calc R U
H25B H 0.7385 0.3066 0.3250 0.022 Uiso 1 1 calc R U
N3 N 0.8423(7) 0.2715(8) 0.3295(7) 0.018(2) Uani 1 1 d . .
C23 C 0.7802(9) 0.1703(9) 0.3093(8) 0.016(2) Uani 1 1 d . .
H23A H 0.7746 0.1617 0.2492 0.019 Uiso 1 1 calc R U
H23B H 0.7167 0.1476 0.3322 0.019 Uiso 1 1 calc R U
C2 C 0.9132(9) 0.0820(8) 0.2454(8) 0.019(2) Uani 1 1 d . .
H2A H 0.8825 0.0156 0.2635 0.023 Uiso 1 1 calc R U
H2B H 0.9788 0.1013 0.2307 0.023 Uiso 1 1 calc R U
N8 N 0.9145(8) 0.1394(8) 0.3142(6) 0.0142(18) Uani 1 1 d . .
C4B C 0.8229(7) 0.1143(7) 0.3460(6) 0.0124(16) Uani 1 1 d . .
H4B1 H 0.8278 0.1238 0.4060 0.015 Uiso 1 1 calc R U
H4B2 H 0.7796 0.0467 0.3356 0.015 Uiso 1 1 calc R U
C4 C 1.1740(8) 0.5307(8) 0.1323(7) 0.024(2) Uani 1 1 d . .
H4A H 1.2257 0.5231 0.1549 0.029 Uiso 1 1 calc R U
H4B H 1.2020 0.5945 0.1085 0.029 Uiso 1 1 calc R U
C5 C 0.9732(10) 0.1339(10) 0.3794(9) 0.028(3) Uani 1 1 d . .
H5A H 1.0316 0.1415 0.3546 0.034 Uiso 1 1 calc R U
H5B H 0.9393 0.0705 0.4042 0.034 Uiso 1 1 calc R U
C26 C 1.0457(12) 0.5592(14) 0.1695(10) 0.038(4) Uiso 1 1 d D .
H26A H 1.0476 0.5628 0.1090 0.046 Uiso 1 1 calc R U
H26B H 1.0704 0.6238 0.1908 0.046 Uiso 1 1 calc R U
N7 N 0.9083(11) 0.1825(9) 0.1336(9) 0.052(4) Uani 1 1 d . .
C7 C 0.9909(11) 0.1991(12) 0.0750(8) 0.017(3) Uani 1 1 d . .
H7A H 1.0389 0.1927 0.1064 0.021 Uiso 1 1 calc R U
H7B H 0.9665 0.1505 0.0316 0.021 Uiso 1 1 calc R U
C29 C 1.1265(11) 0.4611(13) 0.0676(9) 0.032(4) Uani 1 1 d . .
H29A H 1.1722 0.4713 0.0237 0.038 Uiso 1 1 calc R U
H29B H 1.0764 0.4703 0.0435 0.038 Uiso 1 1 calc R U
C9 C 1.0765(11) 0.3781(11) 0.4740(9) 0.019(3) Uani 1 1 d . .
H9A H 1.0181 0.3680 0.5007 0.023 Uiso 1 1 calc R U
H9B H 1.1177 0.3751 0.5167 0.023 Uiso 1 1 calc R U
N5 N 1.1105(9) 0.5218(10) 0.1985(8) 0.025(3) Uani 1 1 d . .
C13 C 1.1652(9) 0.5867(10) 0.2575(9) 0.028(3) Uani 1 1 d . .
H13A H 1.1894 0.6509 0.2356 0.034 Uiso 1 1 calc R U
H13B H 1.2198 0.5789 0.2702 0.034 Uiso 1 1 calc R U
N1 N 1.0636(5) 0.4820(6) 0.3750(5) 0.0120(14) Uani 1 1 d . .
N15 N 1.0539(7) 0.3044(8) 0.4123(7) 0.024(2) Uani 1 1 d . .
N2 N 0.9029(9) 0.3955(8) 0.1819(6) 0.020(2) Uani 1 1 d . .
C18 C 0.8637(11) 0.0874(9) 0.1699(6) 0.018(2) Uani 1 1 d . .
H18A H 0.8626 0.0429 0.1286 0.022 Uiso 1 1 calc R U
H18B H 0.7978 0.0677 0.1841 0.022 Uiso 1 1 calc R U
C1S C 0.8863(7) 0.4233(8) 0.5258(6) 0.0115(19) Uani 1 1 d . .
H1S1 H 0.9443 0.4204 0.5225 0.017 Uiso 1 1 calc R U
H1S2 H 0.8321 0.3601 0.5189 0.017 Uiso 1 1 calc R U
H1S3 H 0.8827 0.4482 0.5793 0.017 Uiso 1 1 calc R U

loop_
_atom_site_aniso_label
_atom_site_aniso_U_11
_atom_site_aniso_U_22
_atom_site_aniso_U_33
_atom_site_aniso_U_23
_atom_site_aniso_U_13
_atom_site_aniso_U_12
Eu1 0.0085(3) 0.01013(8) 0.00802(10) 0.00019(13) 0.0001(6) 0.0051(3)
Cl01 0.082(4) 0.085(5) 0.071(3) 0.034(3) 0.028(3) 0.051(4)
Cl1 0.0118(11) 0.0245(4) 0.0203(4) 0.0016(8) 0.0029(14) 0.0107(11)
C31 0.034(8) 0.022(6) 0.023(5) 0.007(5) 0.014(5) 0.020(6)
O1S 0.008(3) 0.008(4) 0.008(3) 0.000(3) 0.000(3) 0.004(3)
C30 0.028(7) 0.026(6) 0.031(6) -0.013(5) -0.001(5) 0.015(5)
C22 0.022(4) 0.018(4) 0.019(4) 0.001(3) -0.001(3) 0.015(3)
N6B 0.010(4) 0.013(5) 0.009(4) -0.001(3) 0.001(3) 0.001(3)
C27 0.029(7) 0.023(6) 0.021(5) -0.001(4) 0.006(5) 0.018(6)
C24 0.018(4) 0.036(7) 0.016(5) -0.006(3) 0.006(3) 0.010(4)
C25 0.023(8) 0.018(8) 0.022(7) 0.007(5) 0.011(5) 0.016(7)
N3 0.011(4) 0.016(4) 0.028(5) 0.006(3) 0.007(3) 0.007(3)
C23 0.008(4) 0.015(6) 0.020(5) 0.006(4) 0.001(4) 0.003(4)
C2 0.020(5) 0.009(4) 0.027(6) -0.003(3) 0.002(3) 0.006(3)
N8 0.015(5) 0.014(4) 0.014(4) 0.005(3) 0.001(3) 0.008(4)
C4B 0.011(3) 0.011(3) 0.013(3) 0.0025(19) 0.0023(19) 0.003(2)
C4 0.015(4) 0.018(5) 0.029(5) -0.009(4) 0.011(3) 0.002(4)
C5 0.031(6) 0.020(6) 0.033(6) 0.008(5) 0.024(5) 0.012(5)
N7 0.081(9) 0.011(5) 0.055(8) 0.007(5) 0.047(6) 0.017(5)
C7 0.020(7) 0.023(8) 0.015(5) -0.003(5) 0.003(5) 0.015(6)
C29 0.015(5) 0.061(9) 0.021(5) 0.026(5) 0.008(4) 0.020(6)
C9 0.027(7) 0.023(5) 0.016(5) -0.001(4) -0.005(4) 0.020(5)
N5 0.020(5) 0.022(6) 0.037(6) -0.017(5) -0.016(4) 0.012(5)
C13 0.016(5) 0.022(6) 0.032(5) 0.016(5) -0.007(5) -0.002(4)
N1 0.008(3) 0.013(3) 0.013(3) -0.005(3) 0.000(2) 0.004(3)
N15 0.009(3) 0.034(5) 0.024(4) -0.003(3) 0.001(3) 0.006(3)
N2 0.021(5) 0.018(5) 0.016(4) -0.005(3) 0.007(4) 0.006(4)
C18 0.026(4) 0.009(3) 0.015(3) -0.002(2) 0.003(2) 0.006(3)
C1S 0.009(3) 0.010(5) 0.014(4) -0.002(4) 0.002(3) 0.004(4)

loop_
_atom_type_symbol
_atom_type_description
_atom_type_scat_dispersion_real
_atom_type_scat_dispersion_imag
_atom_type_scat_source
C C 0.0033 0.0016 'International Tables Vol C Tables 4.2.6.8 and 6.1.1.4'
H H 0.0000 0.0000 'International Tables Vol C Tables 4.2.6.8 and 6.1.1.4'
N N 0.0061 0.0033 'International Tables Vol C Tables 4.2.6.8 and 6.1.1.4'
O O 0.0106 0.0060 'International Tables Vol C Tables 4.2.6.8 and 6.1.1.4'
Cl Cl 0.1484 0.1585 'International Tables Vol C Tables 4.2.6.8 and 6.1.1.4'
Eu Eu -0.1578 3.6682 'International Tables Vol C Tables 4.2.6.8 and 6.1.1.4'

loop_
_geom_angle_atom_site_label_1
_geom_angle_atom_site_label_2
_geom_angle_atom_site_label_3
_geom_angle
N3 Eu1 N2 67.66(15)
N3 Eu1 N15 80.3(3)
N2 Eu1 N15 139.3(3)
N3 Eu1 N6B 139.7(4)
N2 Eu1 N6B 80.8(4)
N15 Eu1 N6B 137.96(14)
N3 Eu1 N5 119.8(4)
N2 Eu1 N5 65.3(4)
N15 Eu1 N5 115.2(3)
N6B Eu1 N5 62.9(4)
N3 Eu1 N1 81.2(3)
N2 Eu1 N1 88.4(3)
N15 Eu1 N1 61.7(3)
N6B Eu1 N1 123.6(3)
N5 Eu1 N1 62.4(3)
N3 Eu1 N8 63.7(3)
N2 Eu1 N8 118.2(3)
N15 Eu1 N8 63.4(3)
N6B Eu1 N8 115.6(3)
N5 Eu1 N8 176.31(15)
N1 Eu1 N8 118.2(3)
N3 Eu1 N7 87.3(3)
N2 Eu1 N7 79.8(4)
N15 Eu1 N7 124.3(4)
N6B Eu1 N7 62.1(3)
N5 Eu1 N7 118.0(4)
N1 Eu1 N7 166.0(2)
N8 Eu1 N7 62.5(3)
N3 Eu1 Cl1 146.3(3)
N2 Eu1 Cl1 146.0(3)
N15 Eu1 Cl1 69.4(3)
N6B Eu1 Cl1 68.6(3)
N5 Eu1 Cl1 87.2(3)
N1 Eu1 Cl1 96.27(18)
N8 Eu1 Cl1 89.1(2)
N7 Eu1 Cl1 97.7(3)
C5 C31 N15 111.2(11)
C5 C31 H31A 108.4
N15 C31 H31A 108.9
C5 C31 H31B 109.7
N15 C31 H31B 110.7
H31A C31 H31B 108.0
C9 C30 N1 114.5(13)
C9 C30 H30A 108.8
N1 C30 H30A 109.0
C9 C30 H30B 108.5
N1 C30 H30B 108.0
H30A C30 H30B 107.7
N6B C22 C7 108.1(11)
N6B C22 H22A 110.3
C7 C22 H22A 110.1
N6B C22 H22B 110.2
C7 C22 H22B 109.7
H22A C22 H22B 108.4
C22 N6B C29 113.1(11)
C22 N6B Eu1 119.7(8)
C29 N6B Eu1 114.4(9)
N1 C28 C13 114.8(15)
N1 C28 H28A 109.2
C13 C28 H28A 109.9
N1 C28 H28B 107.3
C13 C28 H28B 107.4
H28A C28 H28B 107.9
N2 C27 C26 113.2(13)
N2 C27 H27A 109.0
C26 C27 H27A 107.4
N2 C27 H27B 110.1
C26 C27 H27B 109.2
H27A C27 H27B 107.7
N2 C24 C25 107.5(14)
N2 C24 H24A 108.6
C25 C24 H24A 109.4
N2 C24 H24B 110.7
C25 C24 H24B 112.2
H24A C24 H24B 108.4
N3 C25 C24 110.7(12)
N3 C25 H25A 111.0
C24 C25 H25A 109.5
N3 C25 H25B 109.4
C24 C25 H25B 107.8
H25A C25 H25B 108.2
C23 N3 C25 113.8(11)
C23 N3 Eu1 108.9(8)
C25 N3 Eu1 108.4(8)
N3 C23 C4B 108.7(10)
N3 C23 H23A 110.1
C4B C23 H23A 111.0
N3 C23 H23B 109.0
C4B C23 H23B 109.7
H23A C23 H23B 108.3
N8 C2 C18 115.2(10)
N8 C2 H2A 107.0
C18 C2 H2A 107.4
N8 C2 H2B 110.0
C18 C2 H2B 109.6
H2A C2 H2B 107.3
C4B N8 C2 114.6(10)
C4B N8 C5 110.1(9)
C2 N8 C5 108.3(10)
C4B N8 Eu1 109.6(6)
C2 N8 Eu1 106.5(6)
C5 N8 Eu1 107.5(8)
N8 C4B C23 114.4(9)
N8 C4B H4B1 110.0
C23 C4B H4B1 109.7
N8 C4B H4B2 107.0
C23 C4B H4B2 107.8
H4B1 C4B H4B2 107.6
N5 C4 C29 112.4(11)
N5 C4 H4A 107.8
C29 C4 H4A 108.9
N5 C4 H4B 110.9
C29 C4 H4B 108.6
H4A C4 H4B 108.0
N8 C5 C31 114.4(12)
N8 C5 H5A 109.8
C31 C5 H5A 108.7
N8 C5 H5B 107.3
C31 C5 H5B 108.9
H5A C5 H5B 107.4
N5 C26 C27 113.9(14)
N5 C26 H26A 106.8
C27 C26 H26A 107.2
N5 C26 H26B 111.1
C27 C26 H26B 110.0
H26A C26 H26B 107.6
C18 N7 C7 110.9(12)
C18 N7 Eu1 112.9(9)
C7 N7 Eu1 101.4(9)
C22 C7 N7 111.6(12)
C22 C7 H7A 108.8
N7 C7 H7A 109.2
C22 C7 H7B 109.3
N7 C7 H7B 109.9
H7A C7 H7B 107.9
C4 C29 N6B 112.7(11)
C4 C29 H29A 110.3
N6B C29 H29A 109.7
C4 C29 H29B 108.5
N6B C29 H29B 107.6
H29A C29 H29B 107.8
C30 C9 N15 109.3(13)
C30 C9 H9A 109.7
N15 C9 H9A 109.5
C30 C9 H9B 110.3
N15 C9 H9B 109.7
H9A C9 H9B 108.3
C13 N5 C4 106.4(11)
C13 N5 C26 102.7(13)
C4 N5 C26 109.5(12)
C13 N5 Eu1 114.4(9)
C4 N5 Eu1 110.8(9)
C26 N5 Eu1 112.6(9)
N5 C13 C28 112.0(12)
N5 C13 H13A 111.1
C28 C13 H13A 110.6
N5 C13 H13B 107.1
C28 C13 H13B 107.7
H13A C13 H13B 108.1
C28 N1 C30 114.8(12)
C28 N1 Eu1 113.6(8)
C30 N1 Eu1 105.2(7)
C9 N15 C31 113.6(11)
C9 N15 Eu1 118.0(9)
C31 N15 Eu1 117.1(8)
C27 N2 C24 110.8(11)
C27 N2 Eu1 110.9(9)
C24 N2 Eu1 110.5(8)
N7 C18 C2 113.3(12)
N7 C18 H18A 108.6
C2 C18 H18A 107.9
N7 C18 H18B 109.6
C2 C18 H18B 109.9
H18A C18 H18B 107.5
O1S C1S H1S1 109.5
O1S C1S H1S2 109.4
H1S1 C1S H1S2 109.5
O1S C1S H1S3 109.5
H1S1 C1S H1S3 109.5
H1S2 C1S H1S3 109.5

loop_
_geom_bond_atom_site_label_1
_geom_bond_atom_site_label_2
_geom_bond_distance
Eu1 N3 2.675(10)
Eu1 N2 2.696(13)
Eu1 N15 2.773(12)
Eu1 N6B 2.796(11)
Eu1 N5 2.845(14)
Eu1 N1 2.895(8)
Eu1 N8 2.921(10)
Eu1 N7 2.958(15)
Eu1 Cl1 2.9640(10)
C31 C5 1.51(2)
C31 N15 1.511(18)
C31 H31A 0.9900
C31 H31B 0.9900
O1S C1S 0.944(9)
C30 C9 1.41(2)
C30 N1 1.489(17)
C30 H30A 0.9900
C30 H30B 0.9900
C22 N6B 1.416(18)
C22 C7 1.49(2)
C22 H22A 0.9900
C22 H22B 0.9900
N6B C29 1.504(19)
C28 N1 1.45(2)
C28 C13 1.59(2)
C28 H28A 0.9900
C28 H28B 0.9900
C27 N2 1.496(18)
C27 C26 1.551(18)
C27 H27A 0.9900
C27 H27B 0.9900
C24 N2 1.512(18)
C24 C25 1.531(8)
C24 H24A 0.9900
C24 H24B 0.9900
C25 N3 1.504(18)
C25 H25A 0.9900
C25 H25B 0.9900
N3 C23 1.490(17)
C23 C4B 1.530(13)
C23 H23A 0.9900
C23 H23B 0.9900
C2 N8 1.461(15)
C2 C18 1.505(17)
C2 H2A 0.9900
C2 H2B 0.9900
N8 C4B 1.446(15)
N8 C5 1.471(19)
C4B H4B1 0.9900
C4B H4B2 0.9900
C4 N5 1.460(17)
C4 C29 1.46(2)
C4 H4A 0.9900
C4 H4B 0.9900
C5 H5A 0.9900
C5 H5B 0.9900
C26 N5 1.55(3)
C26 H26A 0.9900
C26 H26B 0.9900
N7 C18 1.479(18)
N7 C7 1.570(19)
C7 H7A 0.9900
C7 H7B 0.9900
C29 H29A 0.9900
C29 H29B 0.9900
C9 N15 1.474(19)
C9 H9A 0.9900
C9 H9B 0.9900
N5 C13 1.384(18)
C13 H13A 0.9900
C13 H13B 0.9900
C18 H18A 0.9900
C18 H18B 0.9900
C1S H1S1 0.9800
C1S H1S2 0.9800
C1S H1S3 0.9800
